data_1511481
loop_
_publ_author_name
'Carlsson, J.O.'
'Andersson, S.'

_publ_section_title
;
 The crystal structure of Mn B4
;
_journal_name_full 'Acta Chemica Scandinavica (1-27,1973-42,1988)'
_journal_page_first 1791
_journal_page_last 1799
_journal_paper_doi 10.3891/acta.chem.scand.24-1791
_journal_volume 24
_journal_year 1970
_chemical_formula_sum 'B4 Mn'
_chemical_name_systematic 'Mn B4'
_space_group_IT_number 12
_symmetry_space_group_name_Hall '-C 2y'
_symmetry_space_group_name_H-M 'C 1 2/m 1'
_cell_angle_alpha 90
_cell_angle_beta 122.71
_cell_angle_gamma 90
_cell_formula_units_Z 2
_cell_length_a 5.503
_cell_length_b 5.367
_cell_length_c 2.949
_cell_volume 73.285
_citation_journal_id_ASTM ACSAA4
_cod_data_source_file boron4-x_111.cif
_cod_data_source_block B4Mn1
_cod_original_cell_volume 73.2853
_cod_original_formula_sum 'B4 Mn1'
_cod_database_code 1511481

loop_
_symmetry_equiv_pos_as_xyz
x,y,z
-x,y,-z
-x,-y,-z
x,-y,z
x+1/2,y+1/2,z
-x+1/2,y+1/2,-z
-x+1/2,-y+1/2,-z
x+1/2,-y+1/2,z

loop_
_atom_site_label
_atom_site_type_symbol
_atom_site_fract_x
_atom_site_fract_y
_atom_site_fract_z
_atom_site_occupancy
_atom_site_U_iso_or_equiv
B1 B 0.1998 0.3429 0.1967 1 0.0
Mn1 Mn 0 0 0 1 0.0
